data_7246160
loop_
_publ_author_name
'Islam, Fahmida'
'Hasan, Md. Sohag'
'Ghosh, Shishir'
'Richmond, Michael G.'
'Kabir, Shariff E.'
'Roesky, Herbert W.'

_publ_section_title
;
 Reactions of diphosphine-stabilized Os3 clusters with triphenylantimony:
 syntheses and structures of new antimony-containing Os3 clusters via
 Sb--Ph bond cleavage
;
_journal_issue 5
_journal_name_full 'RSC Advances'
_journal_page_first 2841
_journal_page_last 2851
_journal_paper_doi 10.1039/D2RA07284J
_journal_volume 13
_journal_year 2023
_chemical_formula_moiety 'C69 H52 O8 Os3 P2 Sb2'
_chemical_formula_sum 'C69 H52 O8 Os3 P2 Sb2'
_chemical_formula_weight 1885.14
_space_group_crystal_system triclinic
_space_group_IT_number 2
_space_group_name_Hall '-P 1'
_space_group_name_H-M_alt 'P -1'
_atom_sites_solution_hydrogens geom
_atom_sites_solution_primary dual
_audit_creation_date 2021-09-28
_audit_creation_method
;
Olex2 1.3
(compiled 2020.11.12 svn.r5f609507 for OlexSys, GUI svn.r6403)
;
_audit_update_record
;
2022-02-16 deposited with the CCDC.	2022-12-19 downloaded from the CCDC.
;
_cell_angle_alpha 101.908(2)
_cell_angle_beta 98.475(2)
_cell_angle_gamma 94.176(2)
_cell_formula_units_Z 2
_cell_length_a 11.9842(5)
_cell_length_b 12.2615(4)
_cell_length_c 22.7266(9)
_cell_measurement_reflns_used 9803
_cell_measurement_temperature 193(1)
_cell_measurement_theta_max 28.29
_cell_measurement_theta_min 2.44
_cell_volume 3213.6(2)
_computing_molecular_graphics 'Olex2 1.3 (Dolomanov et al., 2009)'
_computing_publication_material 'Olex2 1.3 (Dolomanov et al., 2009)'
_computing_structure_refinement 'XL  (Sheldrick, 2008)'
_computing_structure_solution 'SHELXT 2014/5 (Sheldrick, 2014)'
_diffrn_ambient_temperature 193(1)
_diffrn_measured_fraction_theta_full 0.997
_diffrn_measured_fraction_theta_max 0.993
_diffrn_measurement_device_type 'Bruker D8 Venture'
_diffrn_measurement_method '\f and \w scans'
_diffrn_radiation_type MoK\a
_diffrn_radiation_wavelength 0.71073
_diffrn_reflns_av_R_equivalents 0.0447
_diffrn_reflns_av_unetI/netI 0.0425
_diffrn_reflns_Laue_measured_fraction_full 0.997
_diffrn_reflns_Laue_measured_fraction_max 0.993
_diffrn_reflns_limit_h_max 15
_diffrn_reflns_limit_h_min -15
_diffrn_reflns_limit_k_max 16
_diffrn_reflns_limit_k_min -16
_diffrn_reflns_limit_l_max 30
_diffrn_reflns_limit_l_min -30
_diffrn_reflns_number 74004
_diffrn_reflns_point_group_measured_fraction_full 0.997
_diffrn_reflns_point_group_measured_fraction_max 0.993
_diffrn_reflns_theta_full 25.242
_diffrn_reflns_theta_max 28.346
_diffrn_reflns_theta_min 2.229
_diffrn_source_current 1.0
_diffrn_source_power 0.05
_diffrn_source_voltage 50.0
_diffrn_standards_number 0
_exptl_absorpt_coefficient_mu 6.843
_exptl_absorpt_correction_T_max 0.7457
_exptl_absorpt_correction_T_min 0.4989
_exptl_absorpt_correction_type multi-scan
_exptl_absorpt_process_details
;
SADABS-2014/5 (Bruker,2014/5) was used for absorption correction.
wR2(int) was 0.1020 before and 0.0517 after correction.
The Ratio of minimum to maximum transmission is 0.6690.
The \l/2 correction factor is Not present.
;
_exptl_crystal_colour orange
_exptl_crystal_colour_primary orange
_exptl_crystal_density_diffrn 1.948
_exptl_crystal_description plate
_exptl_crystal_F_000 1780
_exptl_crystal_size_max 0.225
_exptl_crystal_size_mid 0.108
_exptl_crystal_size_min 0.038
_refine_diff_density_max 1.135
_refine_diff_density_min -0.902
_refine_diff_density_rms 0.165
_refine_ls_extinction_method none
_refine_ls_goodness_of_fit_ref 1.026
_refine_ls_hydrogen_treatment constr
_refine_ls_matrix_type full
_refine_ls_number_parameters 757
_refine_ls_number_reflns 15929
_refine_ls_number_restraints 0
_refine_ls_restrained_S_all 1.026
_refine_ls_R_factor_all 0.0482
_refine_ls_R_factor_gt 0.0298
_refine_ls_shift/su_max 0.002
_refine_ls_shift/su_mean 0.000
_refine_ls_structure_factor_coef Fsqd
_refine_ls_weighting_details 'w=1/[\s^2^(Fo^2^)+(0.0248P)^2^+6.6432P] where P=(Fo^2^+2Fc^2^)/3'
_refine_ls_weighting_scheme calc
_refine_ls_wR_factor_gt 0.0589
_refine_ls_wR_factor_ref 0.0642
_reflns_Friedel_coverage 0.000
_reflns_number_gt 12641
_reflns_number_total 15929
_reflns_threshold_expression 'I > 2\s(I)'
_cod_data_source_file d2ra07284j2.cif
_cod_data_source_block fi_2c_a
_cod_database_code 7246160
_shelx_shelxl_version_number 2014/7
_shelx_space_group_comment
;
The symmetry employed for this shelxl refinement is uniquely defined
by the following loop, which should always be used as a source of
symmetry information in preference to the above space-group names.
They are only intended as comments.
;
_shelx_estimated_absorpt_t_max 0.781
_shelx_estimated_absorpt_t_min 0.308
_olex2_refinement_description
;
1. Fixed Uiso
 At 1.2 times of:
  All C(H) groups, All C(H,H) groups
2.a Secondary CH2 refined with riding coordinates:
 C15(H15A,H15B)
2.b Aromatic/amide H refined with riding coordinates:
 C10(H10), C11(H11), C12(H12), C13(H13), C014(H014), C14(H14), C17(H17),
 C18(H18), C19(H19), C20(H20), C21(H21), C23(H23), C24(H24), C25(H25), C26(H26),
  C27(H27), C29(H29), C30(H30), C31(H31), C32(H32), C34(H34), C35(H35),
 C36(H36), C37(H37), C38(H38), C40(H40), C41(H41), C42(H42), C43(H43), C44(H44),
  C46(H46), C47(H47), C48(H48), C49(H49), C50(H50), C52(H52), C53(H53),
 C54(H54), C55(H55), C56(H56), C58(H58), C59(H59), C60(H60), C61(H61), C62(H62),
  C64(H64), C65(H65), C66(H66), C67(H67), C68(H68)
;
_smtbx_masks_void_probe_radius 1.2
_smtbx_masks_void_truncation_radius 1.2
_olex2_submission_special_instructions 'No special instructions were received'

loop_
_space_group_symop_operation_xyz
'x, y, z'
'-x, -y, -z'

loop_
_atom_site_label
_atom_site_type_symbol
_atom_site_fract_x
_atom_site_fract_y
_atom_site_fract_z
_atom_site_U_iso_or_equiv
_atom_site_adp_type
_atom_site_occupancy
_atom_site_site_symmetry_order
_atom_site_calc_flag
_atom_site_refinement_flags_posn
_atom_site_refinement_flags_adp
_atom_site_refinement_flags_occupancy
_atom_site_disorder_assembly
_atom_site_disorder_group
Os1 Os 0.31541(2) 0.33170(2) 0.20358(2) 0.01823(4) Uani 1 1 d . . . . .
Os2 Os 0.56046(2) 0.36956(2) 0.26532(2) 0.01809(4) Uani 1 1 d . . . . .
Os3 Os 0.54654(2) 0.14823(2) 0.30228(2) 0.01832(4) Uani 1 1 d . . . . .
Sb1 Sb 0.36939(3) 0.12981(2) 0.21327(2) 0.01869(7) Uani 1 1 d . . . . .
Sb2 Sb 0.70784(3) 0.20932(2) 0.39923(2) 0.02051(7) Uani 1 1 d . . . . .
P1 P 0.29622(10) 0.52116(9) 0.21402(5) 0.0202(2) Uani 1 1 d . . . . .
P2 P 0.56030(10) 0.54257(9) 0.24004(5) 0.0195(2) Uani 1 1 d . . . . .
C1 C 0.2673(4) 0.3331(4) 0.2809(2) 0.0268(11) Uani 1 1 d . . . . .
C2 C 0.3577(4) 0.3211(4) 0.1247(2) 0.0262(10) Uani 1 1 d . . . . .
C3 C 0.4991(4) 0.4298(4) 0.3371(2) 0.0235(10) Uani 1 1 d . . . . .
C4 C 0.7177(4) 0.3885(4) 0.2955(2) 0.0240(10) Uani 1 1 d . . . . .
C5 C 0.5781(4) 0.2920(4) 0.1840(2) 0.0259(10) Uani 1 1 d . . . . .
C6 C 0.4475(4) 0.2024(3) 0.3593(2) 0.0232(10) Uani 1 1 d . . . . .
C7 C 0.5293(4) -0.0037(4) 0.3078(2) 0.0250(10) Uani 1 1 d . . . . .
C8 C 0.6546(4) 0.1224(4) 0.2460(2) 0.0252(10) Uani 1 1 d . . . . .
O1 O 0.2343(3) 0.3319(3) 0.32568(16) 0.0376(9) Uani 1 1 d . . . . .
O2 O 0.3788(3) 0.3129(3) 0.07647(16) 0.0371(9) Uani 1 1 d . . . . .
O3 O 0.4641(3) 0.4721(3) 0.37973(15) 0.0325(8) Uani 1 1 d . . . . .
O4 O 0.8141(3) 0.3999(3) 0.30992(16) 0.0351(8) Uani 1 1 d . . . . .
O5 O 0.5937(3) 0.2474(3) 0.13711(15) 0.0352(8) Uani 1 1 d . . . . .
O6 O 0.3922(3) 0.2300(3) 0.39523(16) 0.0343(8) Uani 1 1 d . . . . .
O7 O 0.5174(3) -0.0960(3) 0.30956(18) 0.0403(9) Uani 1 1 d . . . . .
O8 O 0.7192(3) 0.1055(3) 0.21456(17) 0.0407(9) Uani 1 1 d . . . . .
C9 C 0.1415(4) 0.2829(4) 0.1623(2) 0.0254(10) Uani 1 1 d . . . . .
C10 C 0.0506(4) 0.3054(4) 0.1944(3) 0.0343(12) Uani 1 1 d . . . . .
H10 H 0.0673 0.3457 0.2357 0.041 Uiso 1 1 calc R U . . .
C11 C -0.0618(5) 0.2714(5) 0.1685(3) 0.0474(15) Uani 1 1 d . . . . .
H11 H -0.1197 0.2881 0.1923 0.057 Uiso 1 1 calc R U . . .
C12 C -0.0904(5) 0.2145(5) 0.1094(3) 0.0523(17) Uani 1 1 d . . . . .
H12 H -0.1675 0.1903 0.0920 0.063 Uiso 1 1 calc R U . . .
C13 C -0.0054(5) 0.1927(5) 0.0752(3) 0.0432(14) Uani 1 1 d . . . . .
H13 H -0.0242 0.1544 0.0336 0.052 Uiso 1 1 calc R U . . .
C014 C 0.7012(4) 0.6591(4) 0.3485(2) 0.0317(12) Uani 1 1 d . . . . .
H014 H 0.6750 0.6001 0.3660 0.038 Uiso 1 1 calc R U . . .
C14 C 0.1073(5) 0.2260(4) 0.1009(2) 0.0334(12) Uani 1 1 d . . . . .
H14 H 0.1640 0.2097 0.0762 0.040 Uiso 1 1 calc R U . . .
C15 C 0.4300(4) 0.6105(4) 0.2486(2) 0.0211(9) Uani 1 1 d . . . . .
H15A H 0.4329 0.6769 0.2302 0.025 Uiso 1 1 calc R U . . .
H15B H 0.4290 0.6376 0.2927 0.025 Uiso 1 1 calc R U . . .
C16 C 0.1960(4) 0.5719(4) 0.2646(2) 0.0253(10) Uani 1 1 d . . . . .
C17 C 0.2233(4) 0.5845(4) 0.3272(2) 0.0313(11) Uani 1 1 d . . . . .
H17 H 0.2989 0.5787 0.3450 0.038 Uiso 1 1 calc R U . . .
C18 C 0.1411(5) 0.6057(5) 0.3643(3) 0.0419(14) Uani 1 1 d . . . . .
H18 H 0.1606 0.6124 0.4070 0.050 Uiso 1 1 calc R U . . .
C19 C 0.0324(5) 0.6168(5) 0.3395(3) 0.0434(14) Uani 1 1 d . . . . .
H19 H -0.0233 0.6320 0.3650 0.052 Uiso 1 1 calc R U . . .
C20 C 0.0044(5) 0.6060(4) 0.2776(3) 0.0400(14) Uani 1 1 d . . . . .
H20 H -0.0709 0.6138 0.2603 0.048 Uiso 1 1 calc R U . . .
C21 C 0.0855(4) 0.5836(4) 0.2401(2) 0.0297(11) Uani 1 1 d . . . . .
H21 H 0.0652 0.5764 0.1974 0.036 Uiso 1 1 calc R U . . .
C22 C 0.2452(4) 0.5775(4) 0.1479(2) 0.0221(10) Uani 1 1 d . . . . .
C23 C 0.1894(4) 0.5066(4) 0.0941(2) 0.0285(11) Uani 1 1 d . . . . .
H23 H 0.1798 0.4279 0.0912 0.034 Uiso 1 1 calc R U . . .
C24 C 0.1480(5) 0.5505(5) 0.0447(2) 0.0363(12) Uani 1 1 d . . . . .
H24 H 0.1100 0.5014 0.0081 0.044 Uiso 1 1 calc R U . . .
C25 C 0.1609(5) 0.6642(5) 0.0478(3) 0.0395(13) Uani 1 1 d . . . . .
H25 H 0.1332 0.6935 0.0136 0.047 Uiso 1 1 calc R U . . .
C26 C 0.2146(5) 0.7344(4) 0.1012(3) 0.0384(13) Uani 1 1 d . . . . .
H26 H 0.2244 0.8129 0.1038 0.046 Uiso 1 1 calc R U . . .
C27 C 0.2540(4) 0.6926(4) 0.1505(2) 0.0311(11) Uani 1 1 d . . . . .
H27 H 0.2882 0.7429 0.1875 0.037 Uiso 1 1 calc R U . . .
C28 C 0.6645(4) 0.6559(4) 0.2881(2) 0.0229(10) Uani 1 1 d . . . . .
C29 C 0.7029(4) 0.7435(4) 0.2629(2) 0.0308(11) Uani 1 1 d . . . . .
H29 H 0.6773 0.7429 0.2213 0.037 Uiso 1 1 calc R U . . .
C30 C 0.7786(5) 0.8316(4) 0.2990(3) 0.0382(13) Uani 1 1 d . . . . .
H30 H 0.8048 0.8913 0.2820 0.046 Uiso 1 1 calc R U . . .
C31 C 0.8152(5) 0.8323(4) 0.3591(3) 0.0421(15) Uani 1 1 d . . . . .
H31 H 0.8679 0.8920 0.3834 0.050 Uiso 1 1 calc R U . . .
C32 C 0.7763(5) 0.7476(4) 0.3845(3) 0.0399(14) Uani 1 1 d . . . . .
H32 H 0.8006 0.7494 0.4264 0.048 Uiso 1 1 calc R U . . .
C33 C 0.5924(4) 0.5441(4) 0.1646(2) 0.0245(10) Uani 1 1 d . . . . .
C34 C 0.5272(4) 0.5882(4) 0.1220(2) 0.0302(11) Uani 1 1 d . . . . .
H34 H 0.4599 0.6197 0.1311 0.036 Uiso 1 1 calc R U . . .
C35 C 0.5600(5) 0.5866(4) 0.0656(2) 0.0389(13) Uani 1 1 d . . . . .
H35 H 0.5149 0.6174 0.0364 0.047 Uiso 1 1 calc R U . . .
C36 C 0.6564(6) 0.5410(5) 0.0517(3) 0.0516(17) Uani 1 1 d . . . . .
H36 H 0.6774 0.5390 0.0128 0.062 Uiso 1 1 calc R U . . .
C37 C 0.7228(5) 0.4982(5) 0.0945(3) 0.0488(16) Uani 1 1 d . . . . .
H37 H 0.7903 0.4674 0.0852 0.059 Uiso 1 1 calc R U . . .
C38 C 0.6918(4) 0.4998(4) 0.1508(2) 0.0332(12) Uani 1 1 d . . . . .
H38 H 0.7382 0.4707 0.1803 0.040 Uiso 1 1 calc R U . . .
C39 C 0.2311(4) 0.0234(4) 0.2296(2) 0.0242(10) Uani 1 1 d . . . . .
C40 C 0.2419(4) -0.0435(4) 0.2716(2) 0.0299(11) Uani 1 1 d . . . . .
H40 H 0.3129 -0.0405 0.2970 0.036 Uiso 1 1 calc R U . . .
C41 C 0.1506(5) -0.1156(4) 0.2775(3) 0.0398(13) Uani 1 1 d . . . . .
H41 H 0.1599 -0.1628 0.3057 0.048 Uiso 1 1 calc R U . . .
C42 C 0.0487(5) -0.1173(5) 0.2424(3) 0.0514(17) Uani 1 1 d . . . . .
H42 H -0.0136 -0.1668 0.2457 0.062 Uiso 1 1 calc R U . . .
C43 C 0.0345(5) -0.0487(6) 0.2021(4) 0.061(2) Uani 1 1 d . . . . .
H43 H -0.0382 -0.0486 0.1789 0.073 Uiso 1 1 calc R U . . .
C44 C 0.1256(5) 0.0207(5) 0.1949(3) 0.0457(15) Uani 1 1 d . . . . .
H44 H 0.1156 0.0666 0.1660 0.055 Uiso 1 1 calc R U . . .
C45 C 0.4023(4) 0.0184(4) 0.1328(2) 0.0265(11) Uani 1 1 d . . . . .
C46 C 0.4791(5) -0.0589(4) 0.1370(3) 0.0386(13) Uani 1 1 d . . . . .
H46 H 0.5199 -0.0615 0.1758 0.046 Uiso 1 1 calc R U . . .
C47 C 0.4975(6) -0.1330(5) 0.0853(3) 0.0556(18) Uani 1 1 d . . . . .
H47 H 0.5504 -0.1863 0.0888 0.067 Uiso 1 1 calc R U . . .
C48 C 0.4397(7) -0.1298(5) 0.0291(3) 0.060(2) Uani 1 1 d . . . . .
H48 H 0.4531 -0.1798 -0.0065 0.072 Uiso 1 1 calc R U . . .
C49 C 0.3624(7) -0.0538(5) 0.0247(3) 0.0585(19) Uani 1 1 d . . . . .
H49 H 0.3214 -0.0520 -0.0141 0.070 Uiso 1 1 calc R U . . .
C50 C 0.3429(5) 0.0209(4) 0.0764(2) 0.0412(14) Uani 1 1 d . . . . .
H50 H 0.2890 0.0733 0.0728 0.049 Uiso 1 1 calc R U . . .
C51 C 0.6717(4) 0.1307(4) 0.4708(2) 0.0241(10) Uani 1 1 d . . . . .
C52 C 0.6584(5) 0.1885(4) 0.5269(2) 0.0347(12) Uani 1 1 d . . . . .
H52 H 0.6626 0.2680 0.5349 0.042 Uiso 1 1 calc R U . . .
C53 C 0.6389(5) 0.1332(5) 0.5725(3) 0.0441(15) Uani 1 1 d . . . . .
H53 H 0.6304 0.1744 0.6115 0.053 Uiso 1 1 calc R U . . .
C54 C 0.6319(5) 0.0182(5) 0.5605(2) 0.0370(13) Uani 1 1 d . . . . .
H54 H 0.6189 -0.0203 0.5915 0.044 Uiso 1 1 calc R U . . .
C55 C 0.6437(4) -0.0410(4) 0.5042(2) 0.0336(12) Uani 1 1 d . . . . .
H55 H 0.6390 -0.1205 0.4962 0.040 Uiso 1 1 calc R U . . .
C56 C 0.6626(4) 0.0149(4) 0.4590(2) 0.0321(12) Uani 1 1 d . . . . .
H56 H 0.6694 -0.0264 0.4196 0.039 Uiso 1 1 calc R U . . .
C57 C 0.8764(4) 0.1662(4) 0.3973(2) 0.0234(10) Uani 1 1 d . . . . .
C58 C 0.9355(4) 0.1368(4) 0.4484(2) 0.0334(12) Uani 1 1 d . . . . .
H58 H 0.9010 0.1366 0.4834 0.040 Uiso 1 1 calc R U . . .
C59 C 1.0449(5) 0.1078(4) 0.4475(3) 0.0400(14) Uani 1 1 d . . . . .
H59 H 1.0857 0.0873 0.4820 0.048 Uiso 1 1 calc R U . . .
C60 C 1.0946(5) 0.1088(4) 0.3971(3) 0.0436(15) Uani 1 1 d . . . . .
H60 H 1.1696 0.0885 0.3968 0.052 Uiso 1 1 calc R U . . .
C61 C 1.0376(5) 0.1385(5) 0.3472(3) 0.0444(15) Uani 1 1 d . . . . .
H61 H 1.0731 0.1387 0.3126 0.053 Uiso 1 1 calc R U . . .
C62 C 0.9279(4) 0.1683(4) 0.3468(2) 0.0346(12) Uani 1 1 d . . . . .
H62 H 0.8887 0.1899 0.3123 0.042 Uiso 1 1 calc R U . . .
C63 C 0.7396(4) 0.3794(4) 0.4473(2) 0.0223(10) Uani 1 1 d . . . . .
C64 C 0.6571(4) 0.4303(4) 0.4763(2) 0.0311(11) Uani 1 1 d . . . . .
H64 H 0.5850 0.3898 0.4733 0.037 Uiso 1 1 calc R U . . .
C65 C 0.6791(5) 0.5403(4) 0.5098(2) 0.0354(12) Uani 1 1 d . . . . .
H65 H 0.6225 0.5744 0.5302 0.042 Uiso 1 1 calc R U . . .
C66 C 0.7826(5) 0.5999(4) 0.5136(2) 0.0405(14) Uani 1 1 d . . . . .
H66 H 0.7978 0.6748 0.5367 0.049 Uiso 1 1 calc R U . . .
C67 C 0.8642(5) 0.5505(4) 0.4837(2) 0.0382(13) Uani 1 1 d . . . . .
H67 H 0.9352 0.5920 0.4854 0.046 Uiso 1 1 calc R U . . .
C68 C 0.8430(4) 0.4403(4) 0.4510(2) 0.0294(11) Uani 1 1 d . . . . .
H68 H 0.9001 0.4064 0.4310 0.035 Uiso 1 1 calc R U . . .

loop_
_atom_site_aniso_label
_atom_site_aniso_U_11
_atom_site_aniso_U_22
_atom_site_aniso_U_33
_atom_site_aniso_U_23
_atom_site_aniso_U_13
_atom_site_aniso_U_12
Os1 0.01844(9) 0.01650(8) 0.01893(9) 0.00362(7) 0.00108(7) 0.00151(7)
Os2 0.01788(9) 0.01763(8) 0.01860(9) 0.00432(7) 0.00230(7) 0.00134(7)
Os3 0.01989(9) 0.01706(8) 0.01795(9) 0.00372(7) 0.00263(7) 0.00304(7)
Sb1 0.02123(16) 0.01569(14) 0.01822(15) 0.00268(11) 0.00224(12) 0.00109(11)
Sb2 0.01923(15) 0.02338(15) 0.01902(15) 0.00524(12) 0.00220(12) 0.00333(12)
P1 0.0184(6) 0.0185(5) 0.0228(6) 0.0038(5) 0.0021(5) 0.0020(4)
P2 0.0182(6) 0.0193(6) 0.0203(6) 0.0032(4) 0.0034(5) 0.0012(4)
C1 0.023(3) 0.021(2) 0.035(3) 0.007(2) 0.002(2) 0.0031(19)
C2 0.022(3) 0.024(2) 0.032(3) 0.007(2) 0.001(2) 0.0036(19)
C3 0.023(2) 0.025(2) 0.026(3) 0.014(2) 0.004(2) 0.0006(19)
C4 0.028(3) 0.024(2) 0.022(2) 0.0065(19) 0.008(2) 0.004(2)
C5 0.022(3) 0.021(2) 0.033(3) 0.006(2) 0.001(2) 0.0026(19)
C6 0.023(2) 0.014(2) 0.031(3) 0.0059(19) -0.002(2) 0.0003(18)
C7 0.024(3) 0.025(2) 0.027(3) 0.005(2) 0.005(2) 0.0040(19)
C8 0.023(3) 0.030(3) 0.022(2) 0.004(2) 0.002(2) 0.007(2)
O1 0.043(2) 0.044(2) 0.033(2) 0.0149(17) 0.0178(18) 0.0092(17)
O2 0.045(2) 0.046(2) 0.0242(19) 0.0107(16) 0.0088(17) 0.0090(18)
O3 0.033(2) 0.038(2) 0.0273(19) 0.0057(15) 0.0092(16) 0.0094(16)
O4 0.0188(19) 0.047(2) 0.038(2) 0.0094(17) -0.0008(16) 0.0033(16)
O5 0.043(2) 0.037(2) 0.0233(19) -0.0008(15) 0.0099(17) 0.0052(17)
O6 0.038(2) 0.036(2) 0.035(2) 0.0106(16) 0.0188(18) 0.0121(16)
O7 0.042(2) 0.0224(19) 0.061(3) 0.0139(17) 0.014(2) 0.0064(16)
O8 0.037(2) 0.052(2) 0.038(2) 0.0075(18) 0.0190(18) 0.0124(18)
C9 0.025(3) 0.020(2) 0.032(3) 0.013(2) 0.000(2) -0.0003(19)
C10 0.028(3) 0.034(3) 0.041(3) 0.011(2) 0.000(2) 0.003(2)
C11 0.028(3) 0.055(4) 0.062(4) 0.022(3) 0.006(3) -0.002(3)
C12 0.027(3) 0.056(4) 0.069(5) 0.019(3) -0.008(3) -0.007(3)
C13 0.042(4) 0.040(3) 0.040(3) 0.012(3) -0.016(3) -0.008(3)
C014 0.034(3) 0.024(2) 0.034(3) 0.001(2) 0.004(2) 0.003(2)
C14 0.035(3) 0.031(3) 0.030(3) 0.007(2) -0.006(2) 0.001(2)
C15 0.019(2) 0.020(2) 0.024(2) 0.0075(18) 0.0018(19) 0.0018(18)
C16 0.019(2) 0.022(2) 0.035(3) 0.004(2) 0.008(2) 0.0010(18)
C17 0.026(3) 0.035(3) 0.033(3) 0.005(2) 0.009(2) 0.006(2)
C18 0.043(4) 0.044(3) 0.039(3) 0.003(3) 0.017(3) 0.006(3)
C19 0.034(3) 0.044(3) 0.055(4) 0.005(3) 0.024(3) 0.006(3)
C20 0.022(3) 0.042(3) 0.060(4) 0.017(3) 0.011(3) 0.008(2)
C21 0.025(3) 0.024(2) 0.041(3) 0.010(2) 0.003(2) 0.003(2)
C22 0.014(2) 0.026(2) 0.028(3) 0.0085(19) 0.0039(19) 0.0063(18)
C23 0.028(3) 0.025(2) 0.037(3) 0.014(2) 0.009(2) 0.008(2)
C24 0.035(3) 0.047(3) 0.029(3) 0.012(2) 0.003(2) 0.012(2)
C25 0.043(3) 0.046(3) 0.038(3) 0.026(3) 0.005(3) 0.018(3)
C26 0.039(3) 0.031(3) 0.049(4) 0.020(3) 0.000(3) 0.009(2)
C27 0.033(3) 0.027(3) 0.034(3) 0.008(2) 0.006(2) 0.003(2)
C28 0.018(2) 0.019(2) 0.029(3) 0.0008(19) 0.004(2) 0.0010(18)
C29 0.025(3) 0.028(3) 0.041(3) 0.007(2) 0.009(2) 0.003(2)
C30 0.033(3) 0.022(3) 0.059(4) 0.004(2) 0.014(3) -0.003(2)
C31 0.030(3) 0.024(3) 0.062(4) -0.012(3) 0.008(3) -0.003(2)
C32 0.035(3) 0.033(3) 0.040(3) -0.007(2) -0.008(3) 0.004(2)
C33 0.029(3) 0.023(2) 0.023(2) 0.0068(19) 0.006(2) 0.0004(19)
C34 0.033(3) 0.031(3) 0.028(3) 0.007(2) 0.009(2) 0.004(2)
C35 0.046(4) 0.042(3) 0.028(3) 0.012(2) 0.000(3) 0.004(3)
C36 0.069(5) 0.066(4) 0.027(3) 0.012(3) 0.024(3) 0.016(3)
C37 0.053(4) 0.064(4) 0.043(4) 0.019(3) 0.031(3) 0.024(3)
C38 0.033(3) 0.039(3) 0.033(3) 0.011(2) 0.013(2) 0.010(2)
C39 0.024(3) 0.017(2) 0.030(3) 0.0029(19) 0.003(2) 0.0014(18)
C40 0.028(3) 0.029(3) 0.035(3) 0.009(2) 0.008(2) 0.005(2)
C41 0.040(3) 0.033(3) 0.054(4) 0.019(3) 0.018(3) 0.008(2)
C42 0.035(3) 0.041(3) 0.086(5) 0.028(3) 0.020(3) -0.002(3)
C43 0.019(3) 0.065(4) 0.101(6) 0.034(4) -0.001(3) -0.005(3)
C44 0.031(3) 0.043(3) 0.068(4) 0.030(3) 0.000(3) -0.001(3)
C45 0.031(3) 0.018(2) 0.028(3) -0.0003(19) 0.008(2) -0.0023(19)
C46 0.043(3) 0.030(3) 0.037(3) -0.004(2) 0.006(3) 0.005(2)
C47 0.057(4) 0.047(4) 0.057(4) -0.011(3) 0.018(3) 0.018(3)
C48 0.093(6) 0.039(3) 0.048(4) -0.007(3) 0.037(4) 0.002(4)
C49 0.102(6) 0.041(3) 0.024(3) -0.002(3) 0.002(3) -0.002(4)
C50 0.063(4) 0.030(3) 0.027(3) 0.004(2) -0.001(3) 0.006(3)
C51 0.018(2) 0.032(3) 0.024(2) 0.013(2) -0.0012(19) 0.0035(19)
C52 0.047(3) 0.034(3) 0.026(3) 0.015(2) 0.002(2) 0.003(2)
C53 0.066(4) 0.041(3) 0.028(3) 0.010(2) 0.014(3) 0.003(3)
C54 0.034(3) 0.048(3) 0.034(3) 0.023(3) 0.004(2) 0.002(2)
C55 0.035(3) 0.030(3) 0.038(3) 0.014(2) 0.003(2) 0.006(2)
C56 0.034(3) 0.040(3) 0.027(3) 0.013(2) 0.007(2) 0.009(2)
C57 0.020(2) 0.021(2) 0.027(3) 0.0018(19) 0.001(2) 0.0026(18)
C58 0.026(3) 0.032(3) 0.039(3) 0.005(2) 0.000(2) 0.002(2)
C59 0.027(3) 0.036(3) 0.052(4) 0.007(3) -0.009(3) 0.005(2)
C60 0.023(3) 0.038(3) 0.063(4) -0.004(3) 0.004(3) 0.008(2)
C61 0.031(3) 0.048(3) 0.056(4) 0.004(3) 0.019(3) 0.008(3)
C62 0.031(3) 0.034(3) 0.040(3) 0.007(2) 0.011(2) 0.005(2)
C63 0.024(2) 0.025(2) 0.017(2) 0.0062(18) -0.0033(19) 0.0048(19)
C64 0.025(3) 0.041(3) 0.029(3) 0.010(2) 0.006(2) 0.006(2)
C65 0.046(3) 0.035(3) 0.028(3) 0.004(2) 0.014(2) 0.013(2)
C66 0.055(4) 0.030(3) 0.031(3) 0.001(2) 0.000(3) -0.002(3)
C67 0.035(3) 0.037(3) 0.037(3) 0.006(2) -0.003(3) -0.006(2)
C68 0.025(3) 0.032(3) 0.029(3) 0.004(2) 0.002(2) 0.003(2)

loop_
_atom_type_symbol
_atom_type_description
_atom_type_scat_dispersion_real
_atom_type_scat_dispersion_imag
_atom_type_scat_source
C C 0.0033 0.0016 'International Tables Vol C Tables 4.2.6.8 and 6.1.1.4'
H H 0.0000 0.0000 'International Tables Vol C Tables 4.2.6.8 and 6.1.1.4'
O O 0.0106 0.0060 'International Tables Vol C Tables 4.2.6.8 and 6.1.1.4'
Os Os -1.2165 7.6030 'International Tables Vol C Tables 4.2.6.8 and 6.1.1.4'
P P 0.1023 0.0942 'International Tables Vol C Tables 4.2.6.8 and 6.1.1.4'
Sb Sb -0.5866 1.5461 'International Tables Vol C Tables 4.2.6.8 and 6.1.1.4'

loop_
_geom_angle_atom_site_label_1
_geom_angle_atom_site_label_2
_geom_angle_atom_site_label_3
_geom_angle
_geom_angle_site_symmetry_1
_geom_angle_site_symmetry_3
_geom_angle_publ_flag
Sb1 Os1 Os2 75.271(9) . . ?
P1 Os1 Os2 94.12(3) . . ?
P1 Os1 Sb1 167.76(3) . . ?
C1 Os1 Os2 90.19(14) . . ?
C1 Os1 Sb1 83.07(13) . . ?
C1 Os1 P1 90.99(14) . . ?
C1 Os1 C9 87.21(19) . . ?
C2 Os1 Os2 91.95(14) . . ?
C2 Os1 Sb1 94.54(13) . . ?
C2 Os1 P1 91.87(14) . . ?
C2 Os1 C1 176.30(19) . . ?
C2 Os1 C9 90.28(19) . . ?
C9 Os1 Os2 172.35(12) . . ?
C9 Os1 Sb1 97.26(12) . . ?
C9 Os1 P1 93.11(12) . . ?
Os3 Os2 Os1 92.473(7) . . ?
P2 Os2 Os1 85.14(3) . . ?
P2 Os2 Os3 176.03(3) . . ?
C3 Os2 Os1 84.20(14) . . ?
C3 Os2 Os3 87.35(13) . . ?
C3 Os2 P2 89.26(13) . . ?
C3 Os2 C5 163.8(2) . . ?
C4 Os2 Os1 173.88(13) . . ?
C4 Os2 Os3 88.64(14) . . ?
C4 Os2 P2 94.07(14) . . ?
C4 Os2 C3 101.86(19) . . ?
C4 Os2 C5 93.91(19) . . ?
C5 Os2 Os1 80.10(14) . . ?
C5 Os2 Os3 89.19(13) . . ?
C5 Os2 P2 93.52(14) . . ?
Sb1 Os3 Os2 75.292(8) . . ?
Sb2 Os3 Os2 95.815(9) . . ?
Sb2 Os3 Sb1 167.637(11) . . ?
C6 Os3 Os2 90.47(13) . . ?
C6 Os3 Sb1 87.56(14) . . ?
C6 Os3 Sb2 83.89(14) . . ?
C6 Os3 C8 169.60(19) . . ?
C7 Os3 Os2 167.95(14) . . ?
C7 Os3 Sb1 95.44(14) . . ?
C7 Os3 Sb2 94.44(14) . . ?
C7 Os3 C6 96.90(19) . . ?
C7 Os3 C8 93.3(2) . . ?
C8 Os3 Os2 79.85(14) . . ?
C8 Os3 Sb1 93.58(14) . . ?
C8 Os3 Sb2 93.25(14) . . ?
Os1 Sb1 Os3 109.790(11) . . ?
C39 Sb1 Os1 113.40(12) . . ?
C39 Sb1 Os3 109.56(13) . . ?
C45 Sb1 Os1 117.84(13) . . ?
C45 Sb1 Os3 108.87(14) . . ?
C45 Sb1 C39 96.61(17) . . ?
C51 Sb2 Os3 111.26(12) . . ?
C57 Sb2 Os3 121.93(12) . . ?
C57 Sb2 C51 97.95(18) . . ?
C63 Sb2 Os3 120.36(12) . . ?
C63 Sb2 C51 100.26(18) . . ?
C63 Sb2 C57 100.94(17) . . ?
C15 P1 Os1 112.69(14) . . ?
C16 P1 Os1 113.63(15) . . ?
C16 P1 C15 103.9(2) . . ?
C22 P1 Os1 120.73(15) . . ?
C22 P1 C15 103.4(2) . . ?
C22 P1 C16 100.5(2) . . ?
C15 P2 Os2 114.79(15) . . ?
C15 P2 C28 98.9(2) . . ?
C28 P2 Os2 116.74(16) . . ?
C33 P2 Os2 114.67(15) . . ?
C33 P2 C15 108.4(2) . . ?
C33 P2 C28 101.5(2) . . ?
O1 C1 Os1 177.2(4) . . ?
O2 C2 Os1 177.3(4) . . ?
O3 C3 Os2 176.0(4) . . ?
O4 C4 Os2 175.4(4) . . ?
O5 C5 Os2 176.8(4) . . ?
O6 C6 Os3 175.6(4) . . ?
O7 C7 Os3 178.2(5) . . ?
O8 C8 Os3 177.8(4) . . ?
C10 C9 Os1 122.7(4) . . ?
C14 C9 Os1 123.4(4) . . ?
C14 C9 C10 113.9(5) . . ?
C9 C10 H10 118.5 . . ?
C11 C10 C9 123.0(5) . . ?
C11 C10 H10 118.5 . . ?
C10 C11 H11 119.5 . . ?
C12 C11 C10 120.9(6) . . ?
C12 C11 H11 119.5 . . ?
C11 C12 H12 120.6 . . ?
C11 C12 C13 118.8(6) . . ?
C13 C12 H12 120.6 . . ?
C12 C13 H13 119.7 . . ?
C12 C13 C14 120.6(6) . . ?
C14 C13 H13 119.7 . . ?
C28 C014 H014 119.6 . . ?
C28 C014 C32 120.9(5) . . ?
C32 C014 H014 119.6 . . ?
C9 C14 H14 118.6 . . ?
C13 C14 C9 122.8(5) . . ?
C13 C14 H14 118.6 . . ?
P1 C15 H15A 108.4 . . ?
P1 C15 H15B 108.4 . . ?
P2 C15 P1 115.4(2) . . ?
P2 C15 H15A 108.4 . . ?
P2 C15 H15B 108.4 . . ?
H15A C15 H15B 107.5 . . ?
C17 C16 P1 121.1(4) . . ?
C17 C16 C21 118.2(4) . . ?
C21 C16 P1 120.1(4) . . ?
C16 C17 H17 119.7 . . ?
C16 C17 C18 120.7(5) . . ?
C18 C17 H17 119.7 . . ?
C17 C18 H18 119.8 . . ?
C19 C18 C17 120.4(5) . . ?
C19 C18 H18 119.8 . . ?
C18 C19 H19 120.2 . . ?
C18 C19 C20 119.5(5) . . ?
C20 C19 H19 120.2 . . ?
C19 C20 H20 119.8 . . ?
C19 C20 C21 120.5(5) . . ?
C21 C20 H20 119.8 . . ?
C16 C21 C20 120.6(5) . . ?
C16 C21 H21 119.7 . . ?
C20 C21 H21 119.7 . . ?
C23 C22 P1 120.5(3) . . ?
C23 C22 C27 117.8(4) . . ?
C27 C22 P1 121.6(4) . . ?
C22 C23 H23 120.0 . . ?
C24 C23 C22 120.0(5) . . ?
C24 C23 H23 120.0 . . ?
C23 C24 H24 119.5 . . ?
C25 C24 C23 121.0(5) . . ?
C25 C24 H24 119.5 . . ?
C24 C25 H25 120.5 . . ?
C26 C25 C24 119.0(5) . . ?
C26 C25 H25 120.5 . . ?
C25 C26 H26 119.7 . . ?
C27 C26 C25 120.7(5) . . ?
C27 C26 H26 119.7 . . ?
C22 C27 H27 119.3 . . ?
C26 C27 C22 121.4(5) . . ?
C26 C27 H27 119.3 . . ?
C014 C28 P2 121.8(4) . . ?
C014 C28 C29 119.1(4) . . ?
C29 C28 P2 119.0(4) . . ?
C28 C29 H29 120.1 . . ?
C30 C29 C28 119.9(5) . . ?
C30 C29 H29 120.1 . . ?
C29 C30 H30 120.0 . . ?
C31 C30 C29 119.9(5) . . ?
C31 C30 H30 120.0 . . ?
C30 C31 H31 119.7 . . ?
C30 C31 C32 120.6(5) . . ?
C32 C31 H31 119.7 . . ?
C014 C32 H32 120.2 . . ?
C31 C32 C014 119.6(5) . . ?
C31 C32 H32 120.2 . . ?
C34 C33 P2 124.2(4) . . ?
C34 C33 C38 119.3(4) . . ?
C38 C33 P2 116.4(4) . . ?
C33 C34 H34 120.1 . . ?
C33 C34 C35 119.8(5) . . ?
C35 C34 H34 120.1 . . ?
C34 C35 H35 119.6 . . ?
C36 C35 C34 120.8(5) . . ?
C36 C35 H35 119.6 . . ?
C35 C36 H36 120.2 . . ?
C35 C36 C37 119.6(5) . . ?
C37 C36 H36 120.2 . . ?
C36 C37 H37 119.9 . . ?
C36 C37 C38 120.3(5) . . ?
C38 C37 H37 119.9 . . ?
C33 C38 H38 119.9 . . ?
C37 C38 C33 120.2(5) . . ?
C37 C38 H38 119.9 . . ?
C40 C39 Sb1 124.1(4) . . ?
C40 C39 C44 118.1(5) . . ?
C44 C39 Sb1 117.7(4) . . ?
C39 C40 H40 119.3 . . ?
C39 C40 C41 121.4(5) . . ?
C41 C40 H40 119.3 . . ?
C40 C41 H41 120.4 . . ?
C42 C41 C40 119.1(5) . . ?
C42 C41 H41 120.4 . . ?
C41 C42 H42 119.6 . . ?
C41 C42 C43 120.7(5) . . ?
C43 C42 H42 119.6 . . ?
C42 C43 H43 119.9 . . ?
C42 C43 C44 120.3(6) . . ?
C44 C43 H43 119.9 . . ?
C39 C44 C43 120.3(6) . . ?
C39 C44 H44 119.9 . . ?
C43 C44 H44 119.9 . . ?
C46 C45 Sb1 120.8(4) . . ?
C46 C45 C50 119.2(5) . . ?
C50 C45 Sb1 120.0(4) . . ?
C45 C46 H46 119.7 . . ?
C45 C46 C47 120.7(6) . . ?
C47 C46 H46 119.7 . . ?
C46 C47 H47 119.9 . . ?
C48 C47 C46 120.3(6) . . ?
C48 C47 H47 119.9 . . ?
C47 C48 H48 120.3 . . ?
C49 C48 C47 119.3(6) . . ?
C49 C48 H48 120.3 . . ?
C48 C49 H49 119.5 . . ?
C48 C49 C50 120.9(6) . . ?
C50 C49 H49 119.5 . . ?
C45 C50 C49 119.6(6) . . ?
C45 C50 H50 120.2 . . ?
C49 C50 H50 120.2 . . ?
C52 C51 Sb2 123.5(4) . . ?
C52 C51 C56 119.1(4) . . ?
C56 C51 Sb2 117.3(3) . . ?
C51 C52 H52 119.5 . . ?
C51 C52 C53 121.1(5) . . ?
C53 C52 H52 119.5 . . ?
C52 C53 H53 120.4 . . ?
C54 C53 C52 119.2(5) . . ?
C54 C53 H53 120.4 . . ?
C53 C54 H54 119.8 . . ?
C55 C54 C53 120.4(5) . . ?
C55 C54 H54 119.8 . . ?
C54 C55 H55 120.0 . . ?
C54 C55 C56 119.9(5) . . ?
C56 C55 H55 120.0 . . ?
C51 C56 C55 120.2(5) . . ?
C51 C56 H56 119.9 . . ?
C55 C56 H56 119.9 . . ?
C58 C57 Sb2 118.9(4) . . ?
C62 C57 Sb2 121.1(4) . . ?
C62 C57 C58 120.0(5) . . ?
C57 C58 H58 120.3 . . ?
C59 C58 C57 119.4(5) . . ?
C59 C58 H58 120.3 . . ?
C58 C59 H59 119.9 . . ?
C60 C59 C58 120.2(5) . . ?
C60 C59 H59 119.9 . . ?
C59 C60 H60 119.7 . . ?
C61 C60 C59 120.7(5) . . ?
C61 C60 H60 119.7 . . ?
C60 C61 H61 119.8 . . ?
C60 C61 C62 120.5(5) . . ?
C62 C61 H61 119.8 . . ?
C57 C62 C61 119.3(5) . . ?
C57 C62 H62 120.4 . . ?
C61 C62 H62 120.4 . . ?
C64 C63 Sb2 120.1(4) . . ?
C68 C63 Sb2 120.8(3) . . ?
C68 C63 C64 119.0(4) . . ?
C63 C64 H64 119.8 . . ?
C63 C64 C65 120.3(5) . . ?
C65 C64 H64 119.8 . . ?
C64 C65 H65 119.9 . . ?
C66 C65 C64 120.2(5) . . ?
C66 C65 H65 119.9 . . ?
C65 C66 H66 120.1 . . ?
C65 C66 C67 119.8(5) . . ?
C67 C66 H66 120.1 . . ?
C66 C67 H67 119.9 . . ?
C66 C67 C68 120.1(5) . . ?
C68 C67 H67 119.9 . . ?
C63 C68 C67 120.6(5) . . ?
C63 C68 H68 119.7 . . ?
C67 C68 H68 119.7 . . ?

loop_
_geom_bond_atom_site_label_1
_geom_bond_atom_site_label_2
_geom_bond_distance
_geom_bond_site_symmetry_2
_geom_bond_publ_flag
Os1 Os2 3.0211(3) . ?
Os1 Sb1 2.6479(3) . ?
Os1 P1 2.3177(11) . ?
Os1 C1 1.926(5) . ?
Os1 C2 1.916(5) . ?
Os1 C9 2.143(5) . ?
Os2 Os3 3.0024(3) . ?
Os2 P2 2.3096(12) . ?
Os2 C3 1.919(5) . ?
Os2 C4 1.888(5) . ?
Os2 C5 1.945(5) . ?
Os3 Sb1 2.6695(4) . ?
Os3 Sb2 2.6468(4) . ?
Os3 C6 1.935(5) . ?
Os3 C7 1.891(5) . ?
Os3 C8 1.947(5) . ?
Sb1 C39 2.157(5) . ?
Sb1 C45 2.150(4) . ?
Sb2 C51 2.135(5) . ?
Sb2 C57 2.129(4) . ?
Sb2 C63 2.123(4) . ?
P1 C15 1.846(4) . ?
P1 C16 1.836(5) . ?
P1 C22 1.825(5) . ?
P2 C15 1.839(4) . ?
P2 C28 1.845(5) . ?
P2 C33 1.816(5) . ?
C1 O1 1.146(6) . ?
C2 O2 1.147(6) . ?
C3 O3 1.153(5) . ?
C4 O4 1.144(5) . ?
C5 O5 1.141(5) . ?
C6 O6 1.139(5) . ?
C7 O7 1.140(5) . ?
C8 O8 1.131(5) . ?
C9 C10 1.411(7) . ?
C9 C14 1.410(7) . ?
C10 H10 0.9500 . ?
C10 C11 1.385(7) . ?
C11 H11 0.9500 . ?
C11 C12 1.361(9) . ?
C12 H12 0.9500 . ?
C12 C13 1.379(9) . ?
C13 H13 0.9500 . ?
C13 C14 1.386(7) . ?
C014 H014 0.9500 . ?
C014 C28 1.369(7) . ?
C014 C32 1.389(7) . ?
C14 H14 0.9500 . ?
C15 H15A 0.9900 . ?
C15 H15B 0.9900 . ?
C16 C17 1.386(7) . ?
C16 C21 1.388(7) . ?
C17 H17 0.9500 . ?
C17 C18 1.392(7) . ?
C18 H18 0.9500 . ?
C18 C19 1.369(8) . ?
C19 H19 0.9500 . ?
C19 C20 1.373(8) . ?
C20 H20 0.9500 . ?
C20 C21 1.390(7) . ?
C21 H21 0.9500 . ?
C22 C23 1.391(7) . ?
C22 C27 1.396(6) . ?
C23 H23 0.9500 . ?
C23 C24 1.386(7) . ?
C24 H24 0.9500 . ?
C24 C25 1.377(7) . ?
C25 H25 0.9500 . ?
C25 C26 1.373(8) . ?
C26 H26 0.9500 . ?
C26 C27 1.362(7) . ?
C27 H27 0.9500 . ?
C28 C29 1.397(7) . ?
C29 H29 0.9500 . ?
C29 C30 1.391(7) . ?
C30 H30 0.9500 . ?
C30 C31 1.368(8) . ?
C31 H31 0.9500 . ?
C31 C32 1.374(8) . ?
C32 H32 0.9500 . ?
C33 C34 1.376(7) . ?
C33 C38 1.394(7) . ?
C34 H34 0.9500 . ?
C34 C35 1.392(7) . ?
C35 H35 0.9500 . ?
C35 C36 1.370(8) . ?
C36 H36 0.9500 . ?
C36 C37 1.377(8) . ?
C37 H37 0.9500 . ?
C37 C38 1.382(7) . ?
C38 H38 0.9500 . ?
C39 C40 1.379(7) . ?
C39 C44 1.382(7) . ?
C40 H40 0.9500 . ?
C40 C41 1.395(7) . ?
C41 H41 0.9500 . ?
C41 C42 1.353(8) . ?
C42 H42 0.9500 . ?
C42 C43 1.367(9) . ?
C43 H43 0.9500 . ?
C43 C44 1.384(8) . ?
C44 H44 0.9500 . ?
C45 C46 1.376(7) . ?
C45 C50 1.379(7) . ?
C46 H46 0.9500 . ?
C46 C47 1.387(7) . ?
C47 H47 0.9500 . ?
C47 C48 1.370(9) . ?
C48 H48 0.9500 . ?
C48 C49 1.368(9) . ?
C49 H49 0.9500 . ?
C49 C50 1.394(8) . ?
C50 H50 0.9500 . ?
C51 C52 1.361(7) . ?
C51 C56 1.383(7) . ?
C52 H52 0.9500 . ?
C52 C53 1.388(7) . ?
C53 H53 0.9500 . ?
C53 C54 1.373(7) . ?
C54 H54 0.9500 . ?
C54 C55 1.366(7) . ?
C55 H55 0.9500 . ?
C55 C56 1.385(7) . ?
C56 H56 0.9500 . ?
C57 C58 1.395(7) . ?
C57 C62 1.385(7) . ?
C58 H58 0.9500 . ?
C58 C59 1.385(7) . ?
C59 H59 0.9500 . ?
C59 C60 1.369(8) . ?
C60 H60 0.9500 . ?
C60 C61 1.364(8) . ?
C61 H61 0.9500 . ?
C61 C62 1.389(7) . ?
C62 H62 0.9500 . ?
C63 C64 1.383(6) . ?
C63 C68 1.381(7) . ?
C64 H64 0.9500 . ?
C64 C65 1.391(7) . ?
C65 H65 0.9500 . ?
C65 C66 1.375(8) . ?
C66 H66 0.9500 . ?
C66 C67 1.377(8) . ?
C67 H67 0.9500 . ?
C67 C68 1.386(7) . ?
C68 H68 0.9500 . ?

loop_
_geom_torsion_atom_site_label_1
_geom_torsion_atom_site_label_2
_geom_torsion_atom_site_label_3
_geom_torsion_atom_site_label_4
_geom_torsion
_geom_torsion_site_symmetry_1
_geom_torsion_site_symmetry_2
_geom_torsion_site_symmetry_3
_geom_torsion_site_symmetry_4
_geom_torsion_publ_flag
Os1 P1 C15 P2 23.8(3) . . . . ?
Os1 P1 C16 C17 72.7(4) . . . . ?
Os1 P1 C16 C21 -98.5(4) . . . . ?
Os1 P1 C22 C23 17.0(4) . . . . ?
Os1 P1 C22 C27 -167.1(3) . . . . ?
Os1 C9 C10 C11 -178.2(4) . . . . ?
Os1 C9 C14 C13 178.5(4) . . . . ?
Os2 P2 C15 P1 -48.6(3) . . . . ?
Os2 P2 C28 C014 -29.9(4) . . . . ?
Os2 P2 C28 C29 153.2(3) . . . . ?
Os2 P2 C33 C34 128.9(4) . . . . ?
Os2 P2 C33 C38 -52.9(4) . . . . ?
Sb1 C39 C40 C41 -176.1(4) . . . . ?
Sb1 C39 C44 C43 178.0(5) . . . . ?
Sb1 C45 C46 C47 177.9(4) . . . . ?
Sb1 C45 C50 C49 -178.1(5) . . . . ?
Sb2 C51 C52 C53 -177.7(4) . . . . ?
Sb2 C51 C56 C55 177.5(4) . . . . ?
Sb2 C57 C58 C59 179.6(4) . . . . ?
Sb2 C57 C62 C61 -179.4(4) . . . . ?
Sb2 C63 C64 C65 177.5(4) . . . . ?
Sb2 C63 C68 C67 -178.5(4) . . . . ?
P1 C16 C17 C18 -169.7(4) . . . . ?
P1 C16 C21 C20 170.5(4) . . . . ?
P1 C22 C23 C24 178.0(4) . . . . ?
P1 C22 C27 C26 -179.2(4) . . . . ?
P2 C28 C29 C30 177.9(4) . . . . ?
P2 C33 C34 C35 179.2(4) . . . . ?
P2 C33 C38 C37 -179.7(4) . . . . ?
C9 C10 C11 C12 -0.7(9) . . . . ?
C10 C9 C14 C13 -1.6(7) . . . . ?
C10 C11 C12 C13 -1.0(9) . . . . ?
C11 C12 C13 C14 1.4(9) . . . . ?
C12 C13 C14 C9 0.0(8) . . . . ?
C014 C28 C29 C30 0.8(7) . . . . ?
C14 C9 C10 C11 1.9(7) . . . . ?
C15 P1 C16 C17 -50.1(4) . . . . ?
C15 P1 C16 C21 138.7(4) . . . . ?
C15 P1 C22 C23 144.2(4) . . . . ?
C15 P1 C22 C27 -40.0(4) . . . . ?
C15 P2 C28 C014 93.8(4) . . . . ?
C15 P2 C28 C29 -83.2(4) . . . . ?
C15 P2 C33 C34 -0.8(5) . . . . ?
C15 P2 C33 C38 177.4(4) . . . . ?
C16 P1 C15 P2 147.2(3) . . . . ?
C16 P1 C22 C23 -108.7(4) . . . . ?
C16 P1 C22 C27 67.2(4) . . . . ?
C16 C17 C18 C19 -1.5(8) . . . . ?
C17 C16 C21 C20 -0.9(7) . . . . ?
C17 C18 C19 C20 0.6(8) . . . . ?
C18 C19 C20 C21 0.1(8) . . . . ?
C19 C20 C21 C16 0.1(8) . . . . ?
C21 C16 C17 C18 1.6(7) . . . . ?
C22 P1 C15 P2 -108.2(3) . . . . ?
C22 P1 C16 C17 -156.9(4) . . . . ?
C22 P1 C16 C21 31.9(4) . . . . ?
C22 C23 C24 C25 0.0(8) . . . . ?
C23 C22 C27 C26 -3.3(7) . . . . ?
C23 C24 C25 C26 -0.9(8) . . . . ?
C24 C25 C26 C27 -0.4(8) . . . . ?
C25 C26 C27 C22 2.5(8) . . . . ?
C27 C22 C23 C24 2.0(7) . . . . ?
C28 P2 C15 P1 -173.7(3) . . . . ?
C28 P2 C33 C34 -104.3(4) . . . . ?
C28 P2 C33 C38 73.9(4) . . . . ?
C28 C014 C32 C31 -0.7(8) . . . . ?
C28 C29 C30 C31 -0.1(7) . . . . ?
C29 C30 C31 C32 -1.1(8) . . . . ?
C30 C31 C32 C014 1.5(8) . . . . ?
C32 C014 C28 P2 -177.4(4) . . . . ?
C32 C014 C28 C29 -0.5(7) . . . . ?
C33 P2 C15 P1 81.0(3) . . . . ?
C33 P2 C28 C014 -155.3(4) . . . . ?
C33 P2 C28 C29 27.7(4) . . . . ?
C33 C34 C35 C36 0.3(8) . . . . ?
C34 C33 C38 C37 -1.4(8) . . . . ?
C34 C35 C36 C37 -1.2(9) . . . . ?
C35 C36 C37 C38 0.8(10) . . . . ?
C36 C37 C38 C33 0.5(9) . . . . ?
C38 C33 C34 C35 1.0(7) . . . . ?
C39 C40 C41 C42 -1.8(8) . . . . ?
C40 C39 C44 C43 -0.7(9) . . . . ?
C40 C41 C42 C43 -0.7(9) . . . . ?
C41 C42 C43 C44 2.6(11) . . . . ?
C42 C43 C44 C39 -1.8(10) . . . . ?
C44 C39 C40 C41 2.5(7) . . . . ?
C45 C46 C47 C48 0.4(10) . . . . ?
C46 C45 C50 C49 -0.6(8) . . . . ?
C46 C47 C48 C49 -1.0(10) . . . . ?
C47 C48 C49 C50 0.8(11) . . . . ?
C48 C49 C50 C45 0.0(10) . . . . ?
C50 C45 C46 C47 0.5(8) . . . . ?
C51 C52 C53 C54 -0.5(9) . . . . ?
C52 C51 C56 C55 -1.9(8) . . . . ?
C52 C53 C54 C55 -0.2(9) . . . . ?
C53 C54 C55 C56 -0.1(8) . . . . ?
C54 C55 C56 C51 1.2(8) . . . . ?
C56 C51 C52 C53 1.6(8) . . . . ?
C57 C58 C59 C60 0.3(8) . . . . ?
C58 C57 C62 C61 1.4(7) . . . . ?
C58 C59 C60 C61 0.3(8) . . . . ?
C59 C60 C61 C62 0.0(9) . . . . ?
C60 C61 C62 C57 -0.8(8) . . . . ?
C62 C57 C58 C59 -1.2(7) . . . . ?
C63 C64 C65 C66 1.0(8) . . . . ?
C64 C63 C68 C67 0.5(7) . . . . ?
C64 C65 C66 C67 0.5(8) . . . . ?
C65 C66 C67 C68 -1.5(8) . . . . ?
C66 C67 C68 C63 1.0(8) . . . . ?
C68 C63 C64 C65 -1.5(7) . . . . ?

loop_
_smtbx_masks_void_nr
_smtbx_masks_void_average_x
_smtbx_masks_void_average_y
_smtbx_masks_void_average_z
_smtbx_masks_void_volume
_smtbx_masks_void_count_electrons
_smtbx_masks_void_content
1 0.000 0.000 0.000 255.2 44.5 ?
2 -0.090 0.139 0.594 12.4 0.0 ?
3 0.090 0.861 0.406 12.4 0.0 ?
4 0.460 0.303 0.556 10.4 0.2 ?
5 0.540 0.697 0.444 10.4 0.0 ?
